data_8104355
loop_
_publ_author_name
'Eisenmann, B.'
'Hansa, J.'

_publ_section_title
;
 Crystal structure of hexapotassium heptaselenidodistannate
;
_journal_name_full 'Zeitschrift fuer Kristallographie (149,1979-)'
_journal_page_first 303
_journal_page_last 304
_journal_volume 203
_journal_year 1993
_chemical_formula_sum 'K6 Se7 Sn2'
_chemical_name_systematic 'K6 (Sn2 Se7)'
_space_group_IT_number 14
_symmetry_space_group_name_Hall '-P 2ybc'
_symmetry_space_group_name_H-M 'P 1 21/c 1'
_cell_angle_alpha 90
_cell_angle_beta 102.6
_cell_angle_gamma 90
_cell_formula_units_Z 8
_cell_length_a 17.052
_cell_length_b 12.328
_cell_length_c 19.709
_cell_volume 4043.387
_citation_journal_id_ASTM ZEKRDZ
_cod_data_source_file Eisenmann_ZEKRDZ_1993_1517.cif
_cod_data_source_block K6Se7Sn2
_cod_database_code 8104355

loop_
_symmetry_equiv_pos_as_xyz
x,y,z
-x,y+1/2,-z+1/2
-x,-y,-z
x,-y-1/2,z-1/2

loop_
_atom_site_label
_atom_site_type_symbol
_atom_site_fract_x
_atom_site_fract_y
_atom_site_fract_z
_atom_site_occupancy
_atom_site_U_iso_or_equiv
K10 K+1 0.9691 0.9921 0.7305 1 0.0
K4 K+1 0.8062 0.3238 0.4738 1 0.0
Se1 Se-2 0.9824 0.1827 0.519 1 0.0
Se11 Se-2 0.4236 0.3839 0.3394 1 0.0
K3 K+1 0.7419 0.8333 0.7402 1 0.0
K11 K+1 0.8617 0.9765 0.4646 1 0.0
Sn1 Sn+4 0.786 0.2362 0.7437 1 0.0
K5 K+1 0.6249 0.0784 0.8288 1 0.0
K6 K+1 0.6446 0.0584 0.5786 1 0.0
K9 K+1 0.5441 0.7687 0.308 1 0.0
Se6 Se-2 0.8182 0.0728 0.8187 1 0.0
Se9 Se-2 0.938 0.4687 0.5971 1 0.0
Sn4 Sn+4 0.3033 0.2546 0.5089 1 0.0
Se7 Se-2 0.848 0.4031 0.8008 1 0.0
Sn3 Sn+4 0.4828 0.2114 0.3934 1 0.0
Se5 Se-2 0.0677 0.2388 0.732 1 0.0
K1 K+1 0.6484 0.0443 0.3144 1 0.0
K2 K+1 0.1229 0.1127 0.0554 1 0.0
Se8 Se-2 0.4462 0.0607 0.3089 1 0.0
K12 K+1 0.5627 0.3899 0.5507 1 0.0
Se3 Se-2 0.6317 0.219 0.4402 1 0.0
Sn2 Sn+4 0.963 0.2736 0.6264 1 0.0
Se2 Se-2 0.8299 0.1801 0.6312 1 0.0
Se4 Se-2 0.4403 0.1644 0.5093 1 0.0
K8 K+1 0.2207 0.044 0.8464 1 0.0
Se10 Se-2 0.6396 0.2638 0.698 1 0.0
Se14 Se-2 0.7999 0.8089 0.5922 1 0.0
Se13 Se-2 0.6798 0.5448 0.4821 1 0.0
Se12 Se-2 0.7289 0.8102 0.3808 1 0.0
K7 K+1 0.9938 0.2195 0.8712 1 0.0
